data_7048495
loop_
_publ_author_name
'Ma, Chenxi'
'Hill, Anthony F.'

_publ_section_title
;
 Methimazolyl based diptych bicyclo-[3.3.0]-ruthenaboratranes.
;
_journal_issue 6
_journal_name_full 'Dalton transactions (Cambridge, England : 2003)'
_journal_page_first 1976
_journal_page_last 1992
_journal_paper_doi 10.1039/c8dt04813d
_journal_volume 48
_journal_year 2019
_chemical_formula_moiety 'C41 H36 Cl2 N2 O P2 Ru S, C H Cl3'
_chemical_formula_sum 'C42 H37 Cl5 N2 O P2 Ru S'
_chemical_formula_weight 958.11
_space_group_IT_number 14
_space_group_name_Hall '-P 2ybc'
_space_group_name_H-M_alt 'P 1 21/c 1'
_symmetry_cell_setting monoclinic
_symmetry_space_group_name_Hall '-P 2ybc'
_symmetry_space_group_name_H-M 'P 1 21/c 1'
_atom_sites_solution_hydrogens difmap
_atom_sites_solution_primary other
_audit_update_record
;
2018-11-26 deposited with the CCDC.
2019-01-03 downloaded from the CCDC.
;
_cell_angle_alpha 90
_cell_angle_beta 108.0395(9)
_cell_angle_gamma 90
_cell_formula_units_Z 4
_cell_length_a 11.52790(10)
_cell_length_b 20.98020(10)
_cell_length_c 18.3591(2)
_cell_measurement_reflns_used 37284
_cell_measurement_temperature 150
_cell_measurement_theta_max 74
_cell_measurement_theta_min 4
_cell_volume 4222.02(7)
_computing_cell_refinement 'CrysAlisPro, (Agilent, 2011)'
_computing_data_collection 'SuperNova, (Oxford Diffraction, 2010)'
_computing_data_reduction 'CrysAlisPro, (Agilent, 2011)'
_computing_molecular_graphics 'CAMERON (Watkin et al., 1996)'
_computing_publication_material 'CRYSTALS (Betteridge et al., 2003)'
_computing_structure_refinement 'CRYSTALS (Betteridge et al., 2003)'
_computing_structure_solution 'Superflip (Palatinus & Chapuis, 2007)'
_diffrn_ambient_temperature 150
_diffrn_measured_fraction_theta_full 1.000
_diffrn_measured_fraction_theta_max 0.995
_diffrn_measurement_device Area
_diffrn_measurement_device_type 'Oxford Diffraction SuperNova'
_diffrn_measurement_method '\f & \w scans'
_diffrn_radiation_monochromator graphite
_diffrn_radiation_type 'Cu K\a'
_diffrn_radiation_wavelength 1.54184
_diffrn_reflns_av_R_equivalents 0.032
_diffrn_reflns_av_sigmaI/netI 0.0462
_diffrn_reflns_limit_h_max 14
_diffrn_reflns_limit_h_min -11
_diffrn_reflns_limit_k_max 26
_diffrn_reflns_limit_k_min -26
_diffrn_reflns_limit_l_max 22
_diffrn_reflns_limit_l_min -22
_diffrn_reflns_number 66842
_diffrn_reflns_theta_full 72.131
_diffrn_reflns_theta_max 73.948
_diffrn_reflns_theta_min 4.033
_diffrn_standards_number 0
_exptl_absorpt_coefficient_mu 7.378
_exptl_absorpt_correction_T_max 0.72
_exptl_absorpt_correction_T_min 0.56
_exptl_absorpt_correction_type multi-scan
_exptl_absorpt_process_details 'CrysAlisPro, (Agilent, 2011)'
_exptl_crystal_colour orange
_exptl_crystal_density_diffrn 1.507
_exptl_crystal_density_method 'not measured'
_exptl_crystal_description needle
_exptl_crystal_F_000 1944
_exptl_crystal_size_max 0.180
_exptl_crystal_size_mid 0.054
_exptl_crystal_size_min 0.045
_refine_diff_density_max 1.23
_refine_diff_density_min -0.92
_refine_ls_extinction_method None
_refine_ls_goodness_of_fit_ref 0.9994
_refine_ls_hydrogen_treatment mixed
_refine_ls_matrix_type full
_refine_ls_number_parameters 490
_refine_ls_number_reflns 8525
_refine_ls_number_restraints 0
_refine_ls_R_factor_all 0.0338
_refine_ls_R_factor_gt 0.0309
_refine_ls_shift/su_max 0.0029644
_refine_ls_shift/su_mean 0.0000925
_refine_ls_structure_factor_coef Fsqd
_refine_ls_weighting_details
;
 Method= Modified Sheldrick 
 w=1/[\s^2^(F^2^) + ( 0.04P)^2^ + 6.64P] 
 ,where P=(max(Fo^2^,0) + 2Fc^2^)/3 
;
_refine_ls_weighting_scheme calc
_refine_ls_wR_factor_all 0.0782
_refine_ls_wR_factor_gt 0.0766
_refine_ls_wR_factor_ref 0.0782
_reflns_limit_h_max 13
_reflns_limit_h_min -14
_reflns_limit_k_max 26
_reflns_limit_k_min 0
_reflns_limit_l_max 22
_reflns_limit_l_min 0
_reflns_number_gt 7799
_reflns_number_total 8525
_reflns_threshold_expression I>2.0\s(I)
_oxford_diffrn_Wilson_B_factor 1.72
_oxford_diffrn_Wilson_scale 0.15
_oxford_refine_ls_r_factor_ref 0.0338
_oxford_refine_ls_scale 2.644(13)
_oxford_reflns_number_all 8525
_oxford_reflns_threshold_expression_ref I>-10.0\s(I)
_cod_data_source_file c8dt04813d2.cif
_cod_data_source_block 1
_cod_depositor_comments
;
The following automatic conversions were performed:

'_atom_sites_solution_primary' value 'Other' changed to 'other'
according to
/home/data/users/saulius/crontab/automatic-downloads/rss-feeds/RSC/lib/dictionaries/cif_core.dic
dictionary named 'cif_core.dic' version 2.4.2 from 2011-04-26.

Automatic conversion script
Id: cif_fix_values 4973 2017-02-22 13:04:09Z antanas 

 Adding full bibliography for 7048492--7048500.cif.
;
_cod_original_cell_volume 4222.02(5)
_cod_original_sg_symbol_H-M 'P 21/c '
_cod_database_code 7048495

loop_
_symmetry_equiv_pos_as_xyz
x,y,z
-x,-y,-z
x,-y+1/2,z+1/2
-x,y+1/2,-z+1/2

loop_
_atom_site_label
_atom_site_type_symbol
_atom_site_fract_x
_atom_site_fract_y
_atom_site_fract_z
_atom_site_U_iso_or_equiv
_atom_site_occupancy
_atom_site_adp_type
Ru1 Ru 0.579530(15) 0.368061(8) 0.709944(9) 0.0168 1.0000 Uani
S1 S 0.57533(6) 0.46781(3) 0.77134(3) 0.0247 1.0000 Uani
P1 P 0.77371(5) 0.39005(3) 0.69300(3) 0.0189 1.0000 Uani
P2 P 0.37879(5) 0.35544(3) 0.72438(3) 0.0192 1.0000 Uani
N1 N 0.4864(3) 0.58617(11) 0.73693(16) 0.0442 1.0000 Uani
N2 N 0.4846(2) 0.53429(11) 0.63553(14) 0.0335 1.0000 Uani
Cl1 Cl 0.58855(6) 0.25580(3) 0.67843(4) 0.0298 1.0000 Uani
Cl2 Cl 0.49117(5) 0.39729(3) 0.57272(3) 0.0262 1.0000 Uani
Cl101 Cl 0.68854(12) 0.00443(6) 0.52747(8) 0.0862 1.0000 Uani
Cl102 Cl 0.78487(12) 0.12629(6) 0.58875(8) 0.0834 1.0000 Uani
Cl103 Cl 0.89499(13) 0.05837(9) 0.49016(13) 0.1260 1.0000 Uani
O1 O 0.70193(18) 0.32408(11) 0.86872(11) 0.0380 1.0000 Uani
C1 C 0.6542(2) 0.34093(12) 0.80827(15) 0.0259 1.0000 Uani
C2 C 0.5139(2) 0.52975(12) 0.71190(16) 0.0280 1.0000 Uani
C3 C 0.4371(3) 0.59392(14) 0.61172(19) 0.0421 1.0000 Uani
C4 C 0.4383(4) 0.62624(13) 0.6750(2) 0.0480 1.0000 Uani
C5 C 0.5044(6) 0.60027(18) 0.8175(2) 0.0838 1.0000 Uani
C11 C 0.8017(2) 0.47550(12) 0.69208(16) 0.0276 1.0000 Uani
C12 C 0.7702(3) 0.50753(13) 0.62176(18) 0.0335 1.0000 Uani
C13 C 0.7760(3) 0.57392(14) 0.6198(2) 0.0479 1.0000 Uani
C14 C 0.8129(3) 0.60814(15) 0.6881(3) 0.0564 1.0000 Uani
C15 C 0.8433(3) 0.57690(16) 0.7575(2) 0.0525 1.0000 Uani
C16 C 0.8366(3) 0.51071(14) 0.76006(19) 0.0377 1.0000 Uani
C17 C 0.9024(2) 0.35288(13) 0.76646(14) 0.0262 1.0000 Uani
C18 C 1.0055(3) 0.38307(15) 0.81364(17) 0.0353 1.0000 Uani
C19 C 1.0975(3) 0.34748(18) 0.86593(17) 0.0426 1.0000 Uani
C20 C 1.0876(3) 0.28244(17) 0.86947(17) 0.0421 1.0000 Uani
C21 C 0.9867(3) 0.25170(15) 0.82213(17) 0.0373 1.0000 Uani
C22 C 0.8944(2) 0.28630(13) 0.77153(16) 0.0311 1.0000 Uani
C23 C 0.8077(2) 0.36178(11) 0.60710(13) 0.0219 1.0000 Uani
C24 C 0.9133(2) 0.38366(13) 0.59304(15) 0.0300 1.0000 Uani
C25 C 0.9438(3) 0.36007(15) 0.53049(17) 0.0379 1.0000 Uani
C26 C 0.8715(3) 0.31447(15) 0.48331(16) 0.0397 1.0000 Uani
C27 C 0.7680(3) 0.29239(14) 0.49767(16) 0.0361 1.0000 Uani
C28 C 0.7354(2) 0.31608(12) 0.55947(14) 0.0271 1.0000 Uani
C31 C 0.3979(2) 0.33337(12) 0.82388(13) 0.0233 1.0000 Uani
C32 C 0.4366(2) 0.37813(13) 0.88320(14) 0.0292 1.0000 Uani
C33 C 0.4644(2) 0.35881(16) 0.95923(15) 0.0352 1.0000 Uani
C34 C 0.4582(3) 0.29519(17) 0.97710(15) 0.0390 1.0000 Uani
C35 C 0.4225(3) 0.25046(15) 0.91906(17) 0.0372 1.0000 Uani
C36 C 0.3919(2) 0.26932(13) 0.84248(15) 0.0277 1.0000 Uani
C37 C 0.2717(2) 0.29547(12) 0.66949(13) 0.0236 1.0000 Uani
C38 C 0.2932(3) 0.26373(15) 0.60834(15) 0.0349 1.0000 Uani
C39 C 0.2111(3) 0.21796(16) 0.56815(17) 0.0405 1.0000 Uani
C40 C 0.1066(3) 0.20485(14) 0.58645(16) 0.0363 1.0000 Uani
C41 C 0.0832(2) 0.23728(13) 0.64583(16) 0.0328 1.0000 Uani
C42 C 0.1657(2) 0.28212(12) 0.68752(15) 0.0278 1.0000 Uani
C43 C 0.2791(2) 0.42605(12) 0.70121(14) 0.0248 1.0000 Uani
C44 C 0.2346(3) 0.45892(14) 0.75249(17) 0.0365 1.0000 Uani
C45 C 0.1586(3) 0.51189(15) 0.7285(2) 0.0459 1.0000 Uani
C46 C 0.1269(3) 0.53187(15) 0.6532(2) 0.0460 1.0000 Uani
C47 C 0.1680(3) 0.49844(17) 0.6014(2) 0.0462 1.0000 Uani
C48 C 0.2429(3) 0.44577(15) 0.62486(17) 0.0374 1.0000 Uani
C101 C 0.7617(4) 0.07411(19) 0.5118(3) 0.0608 1.0000 Uani
H21 H 0.498(3) 0.5052(19) 0.612(2) 0.0500 1.0000 Uiso
H31 H 0.4091 0.6091 0.5605 0.0498 1.0000 Uiso
H41 H 0.4110 0.6687 0.6771 0.0569 1.0000 Uiso
H51 H 0.5885 0.5956 0.8454 0.0965 1.0000 Uiso
H52 H 0.4793 0.6427 0.8226 0.0965 1.0000 Uiso
H53 H 0.4580 0.5714 0.8372 0.0965 1.0000 Uiso
H121 H 0.7447 0.4840 0.5754 0.0403 1.0000 Uiso
H131 H 0.7547 0.5958 0.5722 0.0565 1.0000 Uiso
H141 H 0.8176 0.6533 0.6867 0.0671 1.0000 Uiso
H151 H 0.8685 0.6006 0.8038 0.0608 1.0000 Uiso
H161 H 0.8558 0.4891 0.8078 0.0459 1.0000 Uiso
H181 H 1.0135 0.4280 0.8106 0.0421 1.0000 Uiso
H191 H 1.1670 0.3684 0.8989 0.0506 1.0000 Uiso
H201 H 1.1506 0.2585 0.9044 0.0501 1.0000 Uiso
H211 H 0.9802 0.2066 0.8246 0.0443 1.0000 Uiso
H221 H 0.8246 0.2648 0.7395 0.0372 1.0000 Uiso
H241 H 0.9637 0.4143 0.6262 0.0365 1.0000 Uiso
H251 H 1.0146 0.3754 0.5201 0.0453 1.0000 Uiso
H261 H 0.8931 0.2981 0.4410 0.0466 1.0000 Uiso
H271 H 0.7183 0.2611 0.4652 0.0432 1.0000 Uiso
H281 H 0.6643 0.3008 0.5695 0.0320 1.0000 Uiso
H321 H 0.4432 0.4218 0.8712 0.0352 1.0000 Uiso
H331 H 0.4882 0.3896 0.9990 0.0429 1.0000 Uiso
H341 H 0.4788 0.2822 1.0291 0.0460 1.0000 Uiso
H351 H 0.4184 0.2067 0.9314 0.0435 1.0000 Uiso
H361 H 0.3668 0.2385 0.8028 0.0337 1.0000 Uiso
H381 H 0.3640 0.2735 0.5945 0.0415 1.0000 Uiso
H391 H 0.2276 0.1953 0.5276 0.0480 1.0000 Uiso
H401 H 0.0505 0.1738 0.5583 0.0435 1.0000 Uiso
H411 H 0.0105 0.2289 0.6581 0.0392 1.0000 Uiso
H421 H 0.1498 0.3040 0.7287 0.0329 1.0000 Uiso
H441 H 0.2561 0.4451 0.8042 0.0436 1.0000 Uiso
H451 H 0.1291 0.5343 0.7642 0.0550 1.0000 Uiso
H461 H 0.0767 0.5683 0.6371 0.0543 1.0000 Uiso
H471 H 0.1455 0.5118 0.5494 0.0542 1.0000 Uiso
H481 H 0.2693 0.4224 0.5886 0.0454 1.0000 Uiso
H1011 H 0.7076 0.0946 0.4684 0.0710 1.0000 Uiso

loop_
_atom_site_aniso_label
_atom_site_aniso_U_11
_atom_site_aniso_U_22
_atom_site_aniso_U_33
_atom_site_aniso_U_23
_atom_site_aniso_U_13
_atom_site_aniso_U_12
Ru1 0.01983(9) 0.01605(9) 0.01543(9) 0.00158(6) 0.00666(6) 0.00010(6)
S1 0.0321(3) 0.0191(3) 0.0240(3) -0.0017(2) 0.0102(2) 0.0000(2)
P1 0.0202(3) 0.0186(3) 0.0192(3) -0.0013(2) 0.0079(2) -0.0011(2)
P2 0.0206(3) 0.0213(3) 0.0169(3) 0.0019(2) 0.0076(2) -0.0006(2)
N1 0.0748(19) 0.0190(11) 0.0447(15) 0.0017(10) 0.0272(14) 0.0071(11)
N2 0.0429(13) 0.0249(11) 0.0371(13) 0.0066(9) 0.0189(10) 0.0084(10)
Cl1 0.0372(3) 0.0196(3) 0.0319(3) -0.0017(2) 0.0096(2) -0.0025(2)
Cl2 0.0291(3) 0.0313(3) 0.0185(2) 0.0038(2) 0.0079(2) 0.0051(2)
Cl101 0.0940(8) 0.0626(6) 0.0969(9) 0.0222(6) 0.0222(7) -0.0209(6)
Cl102 0.0876(8) 0.0753(7) 0.0804(8) 0.0032(6) 0.0160(6) -0.0171(6)
Cl103 0.0697(8) 0.1165(12) 0.207(2) -0.0466(13) 0.0652(11) -0.0124(8)
O1 0.0377(10) 0.0536(13) 0.0233(10) 0.0104(9) 0.0100(8) 0.0083(9)
C1 0.0260(12) 0.0220(11) 0.0354(14) 0.0003(10) 0.0177(11) 0.0002(9)
C2 0.0317(13) 0.0212(12) 0.0364(14) 0.0024(10) 0.0180(11) -0.0008(10)
C3 0.0527(18) 0.0279(14) 0.0501(18) 0.0162(13) 0.0224(15) 0.0108(13)
C4 0.072(2) 0.0194(13) 0.059(2) 0.0103(13) 0.0302(18) 0.0110(14)
C5 0.172(5) 0.0322(18) 0.052(2) -0.0050(16) 0.042(3) 0.029(3)
C11 0.0254(12) 0.0205(11) 0.0393(14) -0.0053(10) 0.0137(10) -0.0044(9)
C12 0.0325(13) 0.0236(13) 0.0491(17) 0.0039(11) 0.0197(12) 0.0005(10)
C13 0.0440(17) 0.0260(14) 0.080(2) 0.0118(15) 0.0281(17) -0.0001(12)
C14 0.0461(18) 0.0221(14) 0.108(3) -0.0064(17) 0.034(2) -0.0069(13)
C15 0.0453(18) 0.0335(16) 0.082(3) -0.0262(17) 0.0248(18) -0.0126(14)
C16 0.0348(14) 0.0308(14) 0.0500(17) -0.0147(12) 0.0168(13) -0.0073(11)
C17 0.0227(11) 0.0367(13) 0.0208(11) -0.0005(10) 0.0092(9) 0.0025(10)
C18 0.0283(13) 0.0427(16) 0.0333(14) -0.0018(12) 0.0070(11) -0.0016(11)
C19 0.0290(14) 0.065(2) 0.0304(14) -0.0004(14) 0.0039(11) 0.0001(14)
C20 0.0355(15) 0.061(2) 0.0316(14) 0.0128(13) 0.0127(12) 0.0171(14)
C21 0.0364(15) 0.0432(16) 0.0372(15) 0.0120(12) 0.0184(12) 0.0127(12)
C22 0.0284(13) 0.0349(14) 0.0318(13) 0.0052(11) 0.0123(11) 0.0062(11)
C23 0.0265(12) 0.0207(11) 0.0207(11) 0.0035(8) 0.0106(9) 0.0058(9)
C24 0.0327(13) 0.0304(13) 0.0303(13) 0.0036(10) 0.0147(11) 0.0025(11)
C25 0.0399(15) 0.0486(17) 0.0336(14) 0.0079(12) 0.0236(12) 0.0118(13)
C26 0.0513(17) 0.0481(17) 0.0262(13) 0.0016(12) 0.0214(12) 0.0206(14)
C27 0.0476(16) 0.0350(14) 0.0255(13) -0.0064(11) 0.0108(12) 0.0093(12)
C28 0.0341(13) 0.0233(12) 0.0253(12) -0.0025(9) 0.0115(10) 0.0038(10)
C31 0.0206(11) 0.0322(13) 0.0187(11) 0.0034(9) 0.0083(9) 0.0026(9)
C32 0.0285(12) 0.0392(14) 0.0215(12) 0.0007(10) 0.0100(10) -0.0001(11)
C33 0.0290(13) 0.0583(18) 0.0193(12) 0.0002(12) 0.0091(10) 0.0023(12)
C34 0.0303(13) 0.065(2) 0.0235(13) 0.0156(13) 0.0112(11) 0.0094(13)
C35 0.0327(14) 0.0439(16) 0.0368(15) 0.0213(13) 0.0133(12) 0.0083(12)
C36 0.0247(12) 0.0316(13) 0.0284(13) 0.0095(10) 0.0106(10) 0.0055(10)
C37 0.0256(11) 0.0242(11) 0.0197(11) 0.0021(9) 0.0050(9) 0.0003(9)
C38 0.0320(13) 0.0473(17) 0.0259(13) -0.0082(12) 0.0098(11) -0.0056(12)
C39 0.0412(16) 0.0497(18) 0.0282(14) -0.0135(12) 0.0073(12) -0.0047(13)
C40 0.0350(14) 0.0341(14) 0.0332(14) -0.0040(11) 0.0012(11) -0.0072(11)
C41 0.0264(13) 0.0333(14) 0.0374(14) 0.0035(11) 0.0080(11) -0.0060(11)
C42 0.0277(12) 0.0283(13) 0.0281(12) 0.0005(10) 0.0095(10) 0.0006(10)
C43 0.0222(11) 0.0245(12) 0.0294(12) 0.0038(9) 0.0103(10) -0.0010(9)
C44 0.0417(15) 0.0324(14) 0.0349(14) -0.0018(11) 0.0113(12) 0.0083(12)
C45 0.0483(18) 0.0335(16) 0.056(2) -0.0046(14) 0.0158(15) 0.0117(13)
C46 0.0372(16) 0.0306(15) 0.069(2) 0.0153(14) 0.0152(15) 0.0096(12)
C47 0.0355(15) 0.0551(19) 0.0513(19) 0.0294(16) 0.0183(14) 0.0148(14)
C48 0.0318(14) 0.0494(17) 0.0347(15) 0.0156(13) 0.0157(12) 0.0134(12)
C101 0.052(2) 0.055(2) 0.074(3) 0.0191(19) 0.0185(19) -0.0057(17)

loop_
_atom_type_symbol
_atom_type_scat_dispersion_real
_atom_type_scat_dispersion_imag
_atom_type_scat_Cromer_Mann_a1
_atom_type_scat_Cromer_Mann_b1
_atom_type_scat_Cromer_Mann_a2
_atom_type_scat_Cromer_Mann_b2
_atom_type_scat_Cromer_Mann_a3
_atom_type_scat_Cromer_Mann_b3
_atom_type_scat_Cromer_Mann_a4
_atom_type_scat_Cromer_Mann_b4
_atom_type_scat_Cromer_Mann_c
_atom_type_scat_source
C 0.0181 0.0091 2.3100 20.8439 1.0200 10.2075 1.5886 0.5687 0.8650 51.6512 0.2156 'International Tables Vol C 4.2.6.8 and 6.1.1.4'
H 0.0000 0.0000 0.4930 10.5109 0.3229 26.1257 0.1402 3.1424 0.0408 57.7998 0.0030 'International Tables Vol C 4.2.6.8 and 6.1.1.4'
N 0.0311 0.0180 12.2126 0.0057 3.1322 9.8933 2.0125 28.9975 1.1663 0.5826 -11.5290 'International Tables Vol C 4.2.6.8 and 6.1.1.4'
Cl 0.3639 0.7018 11.4604 0.0104 7.1964 1.1662 6.2556 18.5194 1.6455 47.7784 -9.5574 'International Tables Vol C 4.2.6.8 and 6.1.1.4'
P 0.2955 0.4335 6.4345 1.9067 4.1791 27.1570 1.7800 0.5260 1.4908 68.1645 1.1149 'International Tables Vol C 4.2.6.8 and 6.1.1.4'
Ru 0.0552 3.2960 19.2674 0.8085 12.9182 8.4347 4.8634 24.7997 1.5676 94.2928 5.3787 'International Tables Vol C 4.2.6.8 and 6.1.1.4'
S 0.3331 0.5567 6.9053 1.4679 5.2034 22.2151 1.4379 0.2536 1.5863 56.1720 0.8669 'International Tables Vol C 4.2.6.8 and 6.1.1.4'
O 0.0492 0.0322 3.0485 13.2771 2.2868 5.7011 1.5463 0.3239 0.8670 32.9089 0.2508 'International Tables Vol C 4.2.6.8 and 6.1.1.4'

loop_
_geom_angle_atom_site_label_1
_geom_angle_atom_site_label_2
_geom_angle_atom_site_label_3
_geom_angle
_geom_angle_publ_flag
S1 Ru1 P1 92.80(2) yes
S1 Ru1 P2 83.36(2) yes
P1 Ru1 P2 175.03(2) yes
S1 Ru1 Cl1 165.87(2) yes
P1 Ru1 Cl1 92.58(2) yes
P2 Ru1 Cl1 91.88(2) yes
S1 Ru1 Cl2 101.58(2) yes
P1 Ru1 Cl2 85.82(2) yes
P2 Ru1 Cl2 91.850(19) yes
Cl1 Ru1 Cl2 91.84(2) yes
S1 Ru1 C1 83.06(8) yes
P1 Ru1 C1 90.85(7) yes
P2 Ru1 C1 91.81(7) yes
Cl1 Ru1 C1 83.80(8) yes
Cl2 Ru1 C1 174.40(8) yes
Ru1 S1 C2 115.59(9) yes
Ru1 P1 C11 111.45(8) yes
Ru1 P1 C17 113.35(8) yes
C11 P1 C17 108.57(12) yes
Ru1 P1 C23 120.34(8) yes
C11 P1 C23 102.94(11) yes
C17 P1 C23 98.87(11) yes
Ru1 P2 C31 108.21(8) yes
Ru1 P2 C37 121.26(8) yes
C31 P2 C37 103.16(11) yes
Ru1 P2 C43 115.81(8) yes
C31 P2 C43 107.92(11) yes
C37 P2 C43 99.17(11) yes
C2 N1 C4 109.3(3) yes
C2 N1 C5 123.5(3) yes
C4 N1 C5 127.2(3) yes
C2 N2 C3 110.0(2) yes
C2 N2 H21 119(3) no
C3 N2 H21 131(3) no
O1 C1 Ru1 179.0(2) yes
S1 C2 N1 123.3(2) yes
S1 C2 N2 130.1(2) yes
N1 C2 N2 106.6(2) yes
N2 C3 C4 106.7(3) yes
N2 C3 H31 126.6 no
C4 C3 H31 126.7 no
N1 C4 C3 107.4(3) yes
N1 C4 H41 126.1 no
C3 C4 H41 126.5 no
N1 C5 H51 109.0 no
N1 C5 H52 109.8 no
H51 C5 H52 109.5 no
N1 C5 H53 109.7 no
H51 C5 H53 109.4 no
H52 C5 H53 109.5 no
P1 C11 C12 119.0(2) yes
P1 C11 C16 120.9(2) yes
C12 C11 C16 119.4(2) yes
C11 C12 C13 120.1(3) yes
C11 C12 H121 119.8 no
C13 C12 H121 120.1 no
C12 C13 C14 119.7(3) yes
C12 C13 H131 120.3 no
C14 C13 H131 120.0 no
C13 C14 C15 120.4(3) yes
C13 C14 H141 119.7 no
C15 C14 H141 119.8 no
C14 C15 C16 120.3(3) yes
C14 C15 H151 119.9 no
C16 C15 H151 119.9 no
C11 C16 C15 120.1(3) yes
C11 C16 H161 119.4 no
C15 C16 H161 120.5 no
P1 C17 C18 127.2(2) yes
P1 C17 C22 114.53(19) yes
C18 C17 C22 118.3(2) yes
C17 C18 C19 120.2(3) yes
C17 C18 H181 119.7 no
C19 C18 H181 120.1 no
C18 C19 C20 120.3(3) yes
C18 C19 H191 119.9 no
C20 C19 H191 119.8 no
C19 C20 C21 120.1(3) yes
C19 C20 H201 120.0 no
C21 C20 H201 119.9 no
C20 C21 C22 120.1(3) yes
C20 C21 H211 119.9 no
C22 C21 H211 120.0 no
C17 C22 C21 121.0(3) yes
C17 C22 H221 119.4 no
C21 C22 H221 119.7 no
P1 C23 C24 118.82(19) yes
P1 C23 C28 121.17(18) yes
C24 C23 C28 119.9(2) yes
C23 C24 C25 119.5(3) yes
C23 C24 H241 119.9 no
C25 C24 H241 120.6 no
C24 C25 C26 120.4(3) yes
C24 C25 H251 119.8 no
C26 C25 H251 119.8 no
C25 C26 C27 120.1(2) yes
C25 C26 H261 120.1 no
C27 C26 H261 119.7 no
C26 C27 C28 120.2(3) yes
C26 C27 H271 120.1 no
C28 C27 H271 119.7 no
C27 C28 C23 119.9(2) yes
C27 C28 H281 120.2 no
C23 C28 H281 119.8 no
P2 C31 C32 121.13(19) yes
P2 C31 C36 119.26(19) yes
C32 C31 C36 118.9(2) yes
C31 C32 C33 120.2(3) yes
C31 C32 H321 119.6 no
C33 C32 H321 120.2 no
C32 C33 C34 120.4(3) yes
C32 C33 H331 119.7 no
C34 C33 H331 119.8 no
C33 C34 C35 119.8(2) yes
C33 C34 H341 120.0 no
C35 C34 H341 120.2 no
C34 C35 C36 120.4(3) yes
C34 C35 H351 119.8 no
C36 C35 H351 119.9 no
C35 C36 C31 120.2(3) yes
C35 C36 H361 120.0 no
C31 C36 H361 119.7 no
P2 C37 C38 120.96(19) yes
P2 C37 C42 120.01(19) yes
C38 C37 C42 119.0(2) yes
C37 C38 C39 119.8(3) yes
C37 C38 H381 119.7 no
C39 C38 H381 120.5 no
C38 C39 C40 120.8(3) yes
C38 C39 H391 119.6 no
C40 C39 H391 119.6 no
C39 C40 C41 119.6(3) yes
C39 C40 H401 120.3 no
C41 C40 H401 120.1 no
C40 C41 C42 120.1(2) yes
C40 C41 H411 119.9 no
C42 C41 H411 120.0 no
C37 C42 C41 120.5(2) yes
C37 C42 H421 119.5 no
C41 C42 H421 120.0 no
P2 C43 C44 125.3(2) yes
P2 C43 C48 116.2(2) yes
C44 C43 C48 118.4(2) yes
C43 C44 C45 120.6(3) yes
C43 C44 H441 119.4 no
C45 C44 H441 120.0 no
C44 C45 C46 120.1(3) yes
C44 C45 H451 120.0 no
C46 C45 H451 120.0 no
C45 C46 C47 119.7(3) yes
C45 C46 H461 120.2 no
C47 C46 H461 120.0 no
C46 C47 C48 120.3(3) yes
C46 C47 H471 119.8 no
C48 C47 H471 119.9 no
C43 C48 C47 120.8(3) yes
C43 C48 H481 119.4 no
C47 C48 H481 119.8 no
Cl101 C101 Cl102 110.6(2) yes
Cl101 C101 Cl103 112.6(2) yes
Cl102 C101 Cl103 112.4(2) yes
Cl101 C101 H1011 106.9 no
Cl102 C101 H1011 107.0 no
Cl103 C101 H1011 107.0 no

loop_
_geom_bond_atom_site_label_1
_geom_bond_atom_site_label_2
_geom_bond_distance
_geom_bond_publ_flag
Ru1 S1 2.3845(6) yes
Ru1 P1 2.3982(6) yes
Ru1 P2 2.4239(6) yes
Ru1 Cl1 2.4351(6) yes
Ru1 Cl2 2.4841(6) yes
Ru1 C1 1.833(3) yes
S1 C2 1.704(3) yes
P1 C11 1.823(2) yes
P1 C17 1.841(3) yes
P1 C23 1.837(2) yes
P2 C31 1.830(2) yes
P2 C37 1.831(2) yes
P2 C43 1.842(3) yes
N1 C2 1.343(3) yes
N1 C4 1.385(4) yes
N1 C5 1.459(5) yes
N2 C2 1.340(4) yes
N2 C3 1.381(3) yes
N2 H21 0.79(4) no
Cl101 C101 1.755(4) yes
Cl102 C101 1.741(5) yes
Cl103 C101 1.734(4) yes
O1 C1 1.132(3) yes
C3 C4 1.341(5) yes
C3 H31 0.949 no
C4 H41 0.950 no
C5 H51 0.950 no
C5 H52 0.949 no
C5 H53 0.951 no
C11 C12 1.400(4) yes
C11 C16 1.398(4) yes
C12 C13 1.395(4) yes
C12 H121 0.950 no
C13 C14 1.392(6) yes
C13 H131 0.950 no
C14 C15 1.379(6) yes
C14 H141 0.950 no
C15 C16 1.393(4) yes
C15 H151 0.949 no
C16 H161 0.950 no
C17 C18 1.388(4) yes
C17 C22 1.405(4) yes
C18 C19 1.405(4) yes
C18 H181 0.950 no
C19 C20 1.372(5) yes
C19 H191 0.950 no
C20 C21 1.378(5) yes
C20 H201 0.950 no
C21 C22 1.382(4) yes
C21 H211 0.950 no
C22 H221 0.950 no
C23 C24 1.398(3) yes
C23 C28 1.388(3) yes
C24 C25 1.392(4) yes
C24 H241 0.950 no
C25 C26 1.383(5) yes
C25 H251 0.950 no
C26 C27 1.380(5) yes
C26 H261 0.950 no
C27 C28 1.393(4) yes
C27 H271 0.950 no
C28 H281 0.950 no
C31 C32 1.402(4) yes
C31 C36 1.394(4) yes
C32 C33 1.392(4) yes
C32 H321 0.950 no
C33 C34 1.382(5) yes
C33 H331 0.949 no
C34 C35 1.383(5) yes
C34 H341 0.950 no
C35 C36 1.397(4) yes
C35 H351 0.950 no
C36 H361 0.950 no
C37 C38 1.392(4) yes
C37 C42 1.390(3) yes
C38 C39 1.389(4) yes
C38 H381 0.950 no
C39 C40 1.375(4) yes
C39 H391 0.950 no
C40 C41 1.380(4) yes
C40 H401 0.950 no
C41 C42 1.387(4) yes
C41 H411 0.950 no
C42 H421 0.950 no
C43 C44 1.387(4) yes
C43 C48 1.396(4) yes
C44 C45 1.399(4) yes
C44 H441 0.950 no
C45 C46 1.382(5) yes
C45 H451 0.950 no
C46 C47 1.379(5) yes
C46 H461 0.950 no
C47 C48 1.386(4) yes
C47 H471 0.950 no
C48 H481 0.950 no
C101 H1011 0.949 no

loop_
_geom_hbond_atom_site_label_D
_geom_hbond_atom_site_label_H
_geom_hbond_atom_site_label_A
_geom_hbond_site_symmetry_A
_geom_hbond_angle_DHA
_geom_hbond_distance_DH
_geom_hbond_distance_HA
_geom_hbond_distance_DA
_geom_hbond_publ_flag
C27 H271 O1 3_554 147.44(18) 0.950 2.482 3.322(4) yes
C44 H441 C32 . 130.47 0.950 2.557 3.254(4) yes
C101 H1011 O1 3_554 142.1(2) 0.949 2.488 3.289(4) yes
